data_7219566
loop_
_publ_author_name
'Tripathi, Sarita'
'Anantharaman, Ganapathi'

_publ_section_title
;
 Architectures varying from discrete molecular units to 2-dimensional
 coordination polymers and photoluminescence behavior of zinc and cadmium
 comprising an anionic zwitterion of rigid
 4,5-dicarboxy-1,3-dimethyl-1H-imidazolium iodide
;
_journal_issue 13
_journal_name_full CrystEngComm
_journal_page_first 2754
_journal_paper_doi 10.1039/C4CE02215G
_journal_volume 17
_journal_year 2015
_chemical_formula_moiety 'C7 H8 N2 O4'
_chemical_formula_sum 'C7 H8 N2 O4'
_chemical_formula_weight 184.15
_chemical_name_common 'LIGAND ZWITTER ION'
_chemical_name_systematic
;
 ?
;
_space_group_IT_number 14
_symmetry_cell_setting monoclinic
_symmetry_space_group_name_Hall '-P 2yn'
_symmetry_space_group_name_H-M 'P 1 21/n 1'
_atom_sites_solution_hydrogens geom
_atom_sites_solution_primary direct
_atom_sites_solution_secondary difmap
_audit_creation_method SHELXL-97
_audit_update_record
;
2015-01-30 deposited with the CCDC.
2015-02-13 downloaded from the CCDC.
;
_cell_angle_alpha 90.00
_cell_angle_beta 102.299(6)
_cell_angle_gamma 90.00
_cell_formula_units_Z 4
_cell_length_a 7.052(2)
_cell_length_b 8.324(3)
_cell_length_c 13.410(4)
_cell_measurement_reflns_used 1460
_cell_measurement_temperature 100(2)
_cell_measurement_theta_max 28.24
_cell_measurement_theta_min 2.90
_cell_volume 769.1(4)
_computing_structure_refinement 'SHELXL-97 (Sheldrick, 1997)'
_computing_structure_solution 'SHELXS-97 (Sheldrick, 1990)'
_diffrn_ambient_temperature 100(2)
_diffrn_measured_fraction_theta_full 0.989
_diffrn_measured_fraction_theta_max 0.989
_diffrn_measurement_device_type 'CCD area detector'
_diffrn_measurement_method 'phi and omega scans'
_diffrn_radiation_monochromator graphite
_diffrn_radiation_source 'fine-focus sealed tube'
_diffrn_radiation_type MoK\a
_diffrn_radiation_wavelength 0.71073
_diffrn_reflns_av_R_equivalents 0.0368
_diffrn_reflns_av_sigmaI/netI 0.0457
_diffrn_reflns_limit_h_max 5
_diffrn_reflns_limit_h_min -8
_diffrn_reflns_limit_k_max 9
_diffrn_reflns_limit_k_min -10
_diffrn_reflns_limit_l_max 16
_diffrn_reflns_limit_l_min -16
_diffrn_reflns_number 4130
_diffrn_reflns_theta_full 26.00
_diffrn_reflns_theta_max 26.00
_diffrn_reflns_theta_min 2.90
_exptl_absorpt_coefficient_mu 0.132
_exptl_absorpt_correction_type none
_exptl_crystal_colour white
_exptl_crystal_density_diffrn 1.590
_exptl_crystal_density_method 'not measured'
_exptl_crystal_description block
_exptl_crystal_F_000 384
_exptl_crystal_size_max 0.18
_exptl_crystal_size_mid 0.15
_exptl_crystal_size_min 0.11
_refine_diff_density_max 0.366
_refine_diff_density_min -0.400
_refine_diff_density_rms 0.109
_refine_ls_extinction_method none
_refine_ls_goodness_of_fit_ref 1.165
_refine_ls_hydrogen_treatment constr
_refine_ls_matrix_type full
_refine_ls_number_parameters 121
_refine_ls_number_reflns 1504
_refine_ls_number_restraints 0
_refine_ls_restrained_S_all 1.165
_refine_ls_R_factor_all 0.0602
_refine_ls_R_factor_gt 0.0486
_refine_ls_shift/su_max 0.000
_refine_ls_shift/su_mean 0.000
_refine_ls_structure_factor_coef Fsqd
_refine_ls_weighting_details 'calc w=1/[\s^2^(Fo^2^)+(0.1012P)^2^+0.0585P] where P=(Fo^2^+2Fc^2^)/3'
_refine_ls_weighting_scheme calc
_refine_ls_wR_factor_gt 0.1357
_refine_ls_wR_factor_ref 0.1669
_reflns_number_gt 1287
_reflns_number_total 1504
_reflns_threshold_expression >2sigma(I)
_cod_data_source_file c4ce02215g1.cif
_cod_data_source_block 27febam
_cod_depositor_comments
;
The following automatic conversions were performed:

'_symmetry_cell_setting' value 'MONOCLINIC' changed to 'monoclinic'
according to
/usr/data/users/saulius/crontab/automatic-downloads/rss-feeds/RSC/lib/dictionaries/cif_core.dic
dictionary named 'cif_core.dic' version 2.4.2 from 2011-04-26.

Automatic conversion script
Id: cif_fix_values 3008 2015-01-20 13:52:24Z robertas 

 Adding full bibliography for 7219566--7219571.cif.
;
_cod_original_sg_symbol_H-M 'P 21/n'
_cod_database_code 7219566

loop_
_symmetry_equiv_pos_as_xyz
'x, y, z'
'-x+1/2, y+1/2, -z+1/2'
'-x, -y, -z'
'x-1/2, -y-1/2, z-1/2'

loop_
_atom_site_label
_atom_site_type_symbol
_atom_site_fract_x
_atom_site_fract_y
_atom_site_fract_z
_atom_site_U_iso_or_equiv
_atom_site_adp_type
_atom_site_occupancy
_atom_site_symmetry_multiplicity
_atom_site_calc_flag
_atom_site_refinement_flags
C1 C 0.5051(3) 0.3612(2) 0.21482(14) 0.0173(5) Uani 1 1 d .
H1 H 0.5828 0.3165 0.2750 0.021 Uiso 1 1 calc R
C2 C 0.3292(3) 0.5309(2) 0.10813(14) 0.0158(5) Uani 1 1 d .
C3 C 0.3401(3) 0.3893(2) 0.05670(14) 0.0157(5) Uani 1 1 d .
C4 C 0.2665(3) 0.3430(3) -0.05327(15) 0.0197(5) Uani 1 1 d .
C5 C 0.2262(3) 0.6866(2) 0.07562(15) 0.0190(5) Uani 1 1 d .
C6 C 0.4999(3) 0.1146(2) 0.11396(16) 0.0215(5) Uani 1 1 d .
H6A H 0.5613 0.0694 0.1805 0.032 Uiso 1 1 calc R
H6B H 0.5898 0.1072 0.0676 0.032 Uiso 1 1 calc R
H6C H 0.3814 0.0544 0.0855 0.032 Uiso 1 1 calc R
C7 C 0.4762(3) 0.6225(3) 0.29201(15) 0.0220(5) Uani 1 1 d .
H7A H 0.5501 0.5682 0.3529 0.033 Uiso 1 1 calc R
H7B H 0.3538 0.6627 0.3058 0.033 Uiso 1 1 calc R
H7C H 0.5522 0.7127 0.2744 0.033 Uiso 1 1 calc R
N1 N 0.4507(2) 0.28434(18) 0.12656(12) 0.0160(4) Uani 1 1 d .
N2 N 0.4353(2) 0.50865(19) 0.20660(11) 0.0163(4) Uani 1 1 d .
O1 O 0.3048(2) 0.20863(17) -0.08116(11) 0.0259(4) Uani 1 1 d .
O2 O 0.1722(2) 0.45117(18) -0.11158(10) 0.0230(4) Uani 1 1 d .
O3 O 0.1384(2) 0.69648(17) -0.01927(11) 0.0250(4) Uani 1 1 d .
H3 H 0.1509 0.6094 -0.0489 0.038 Uiso 1 1 calc R
O4 O 0.2302(2) 0.79381(16) 0.13764(12) 0.0244(4) Uani 1 1 d .

loop_
_atom_site_aniso_label
_atom_site_aniso_U_11
_atom_site_aniso_U_22
_atom_site_aniso_U_33
_atom_site_aniso_U_23
_atom_site_aniso_U_13
_atom_site_aniso_U_12
C1 0.0154(10) 0.0201(11) 0.0155(10) 0.0015(7) 0.0017(8) -0.0011(7)
C2 0.0138(10) 0.0183(10) 0.0156(10) 0.0006(7) 0.0036(8) -0.0013(8)
C3 0.0124(10) 0.0186(10) 0.0158(10) 0.0020(7) 0.0026(8) -0.0018(7)
C4 0.0157(10) 0.0260(12) 0.0172(10) -0.0014(8) 0.0027(8) -0.0038(8)
C5 0.0152(10) 0.0194(11) 0.0229(11) 0.0040(8) 0.0056(8) -0.0008(8)
C6 0.0265(12) 0.0133(10) 0.0243(11) 0.0008(8) 0.0047(9) 0.0026(8)
C7 0.0233(11) 0.0230(11) 0.0188(10) -0.0069(8) 0.0025(8) 0.0000(8)
N1 0.0156(9) 0.0142(9) 0.0174(8) 0.0000(6) 0.0016(7) -0.0001(6)
N2 0.0164(9) 0.0187(9) 0.0136(9) -0.0008(6) 0.0028(7) -0.0011(7)
O1 0.0282(9) 0.0251(9) 0.0225(8) -0.0078(6) 0.0013(6) 0.0028(6)
O2 0.0241(9) 0.0271(9) 0.0163(8) 0.0026(6) 0.0008(6) 0.0007(6)
O3 0.0294(9) 0.0230(9) 0.0217(8) 0.0043(6) 0.0033(7) 0.0062(6)
O4 0.0270(9) 0.0175(8) 0.0295(9) -0.0026(6) 0.0080(7) 0.0018(6)

loop_
_atom_type_symbol
_atom_type_description
_atom_type_scat_dispersion_real
_atom_type_scat_dispersion_imag
_atom_type_scat_source
C C 0.0033 0.0016 'International Tables Vol C Tables 4.2.6.8 and 6.1.1.4'
H H 0.0000 0.0000 'International Tables Vol C Tables 4.2.6.8 and 6.1.1.4'
N N 0.0061 0.0033 'International Tables Vol C Tables 4.2.6.8 and 6.1.1.4'
O O 0.0106 0.0060 'International Tables Vol C Tables 4.2.6.8 and 6.1.1.4'

loop_
_geom_angle_atom_site_label_1
_geom_angle_atom_site_label_2
_geom_angle_atom_site_label_3
_geom_angle
N2 C1 N1 110.01(17)
C3 C2 N2 106.65(16)
C3 C2 C5 131.91(18)
N2 C2 C5 121.43(17)
C2 C3 N1 106.48(16)
C2 C3 C4 131.74(17)
N1 C3 C4 121.68(17)
O1 C4 O2 124.99(19)
O1 C4 C3 118.67(18)
O2 C4 C3 116.31(18)
O4 C5 O3 124.22(19)
O4 C5 C2 119.65(18)
O3 C5 C2 116.14(18)
C1 N1 C3 108.14(16)
C1 N1 C6 122.27(16)
C3 N1 C6 129.54(16)
C1 N2 C2 108.71(16)
C1 N2 C7 121.89(17)
C2 N2 C7 129.39(17)

loop_
_geom_bond_atom_site_label_1
_geom_bond_atom_site_label_2
_geom_bond_distance
C1 N2 1.318(3)
C1 N1 1.328(3)
C2 C3 1.376(3)
C2 N2 1.385(2)
C2 C5 1.504(3)
C3 N1 1.392(2)
C3 C4 1.506(3)
C4 O1 1.227(3)
C4 O2 1.282(3)
C5 O4 1.216(2)
C5 O3 1.294(2)
C6 N1 1.473(2)
C7 N2 1.467(2)
